data_7021073
loop_
_publ_author_name
'Chen, Hong-Xia'
'Zhou, Feng'
'Ma, Yong'
'Xu, Xiao-Ping'
'Ge, Jian-Feng'
'Zhang, Yong'
'Xu, Qing-Feng'
'Lu, Jian-Mei'

_publ_section_title
;
 Preparation of coordination polymers with 8-hydroxyquinoline azo
 benzensulfonic acid as a planar multidentate ligand and the study of
 their photochemical and photo-stability properties.
;
_journal_issue 14
_journal_name_full 'Dalton transactions (Cambridge, England : 2003)'
_journal_page_first 4831
_journal_page_last 4839
_journal_paper_doi 10.1039/c2dt32381h
_journal_volume 42
_journal_year 2013
_chemical_formula_moiety 'C15 H13 N3 Na2 O6 S'
_chemical_formula_sum 'C15 H13 N3 Na2 O6 S'
_chemical_formula_weight 409.32
_chemical_name_systematic
;
?
;
_space_group_IT_number 14
_symmetry_cell_setting monoclinic
_symmetry_space_group_name_Hall '-P 2ybc'
_symmetry_space_group_name_H-M 'P 1 21/c 1'
_atom_sites_solution_hydrogens geom
_atom_sites_solution_primary direct
_atom_sites_solution_secondary difmap
_audit_creation_method SHELXL-97
_cell_angle_alpha 90.00
_cell_angle_beta 100.721(8)
_cell_angle_gamma 90.00
_cell_formula_units_Z 4
_cell_length_a 16.261(5)
_cell_length_b 17.726(5)
_cell_length_c 6.0562(17)
_cell_measurement_temperature 223(2)
_cell_volume 1715.2(9)
_computing_structure_refinement 'SHELXL-97 (Sheldrick, 1997)'
_computing_structure_solution 'SHELXS-97 (Sheldrick, 1990)'
_diffrn_ambient_temperature 223(2)
_diffrn_measured_fraction_theta_full 0.932
_diffrn_measured_fraction_theta_max 0.932
_diffrn_radiation_monochromator graphite
_diffrn_radiation_source 'fine-focus sealed tube'
_diffrn_radiation_type MoK\a
_diffrn_radiation_wavelength 0.71075
_diffrn_reflns_av_R_equivalents 0.0986
_diffrn_reflns_av_sigmaI/netI 0.1021
_diffrn_reflns_limit_h_max 18
_diffrn_reflns_limit_h_min -18
_diffrn_reflns_limit_k_max 15
_diffrn_reflns_limit_k_min -20
_diffrn_reflns_limit_l_max 6
_diffrn_reflns_limit_l_min -6
_diffrn_reflns_number 7897
_diffrn_reflns_theta_full 24.30
_diffrn_reflns_theta_max 24.30
_diffrn_reflns_theta_min 3.43
_exptl_absorpt_coefficient_mu 0.279
_exptl_absorpt_correction_T_max 0.9780
_exptl_absorpt_correction_T_min 0.8964
_exptl_absorpt_correction_type multi-scan
_exptl_absorpt_process_details 'Jacobson, R. (1998) Private communication'
_exptl_crystal_colour dark-red
_exptl_crystal_density_diffrn 1.585
_exptl_crystal_density_method 'not measured'
_exptl_crystal_description block
_exptl_crystal_F_000 840
_exptl_crystal_size_max 0.40
_exptl_crystal_size_mid 0.18
_exptl_crystal_size_min 0.08
_refine_diff_density_max 0.301
_refine_diff_density_min -0.382
_refine_diff_density_rms 0.069
_refine_ls_extinction_method none
_refine_ls_goodness_of_fit_ref 1.073
_refine_ls_hydrogen_treatment mixed
_refine_ls_matrix_type full
_refine_ls_number_parameters 257
_refine_ls_number_reflns 2585
_refine_ls_number_restraints 4
_refine_ls_restrained_S_all 1.073
_refine_ls_R_factor_all 0.1362
_refine_ls_R_factor_gt 0.0892
_refine_ls_shift/su_max 0.000
_refine_ls_shift/su_mean 0.000
_refine_ls_structure_factor_coef Fsqd
_refine_ls_weighting_details 'calc w=1/[\s^2^(Fo^2^)+(0.0353P)^2^+4.1469P] where P=(Fo^2^+2Fc^2^)/3'
_refine_ls_weighting_scheme calc
_refine_ls_wR_factor_gt 0.1382
_refine_ls_wR_factor_ref 0.1569
_reflns_number_gt 1794
_reflns_number_total 2585
_reflns_threshold_expression >2sigma(I)
_cod_data_source_file c2dt32381h.txt
_cod_data_source_block shelxl
_cod_original_cell_volume 1715.2(8)
_cod_original_sg_symbol_H-M 'P 21/c'
_cod_database_code 7021073

loop_
_symmetry_equiv_pos_as_xyz
'x, y, z'
'-x, y+1/2, -z+1/2'
'-x, -y, -z'
'x, -y-1/2, z-1/2'

loop_
_atom_site_label
_atom_site_type_symbol
_atom_site_fract_x
_atom_site_fract_y
_atom_site_fract_z
_atom_site_U_iso_or_equiv
_atom_site_adp_type
_atom_site_occupancy
_atom_site_symmetry_multiplicity
_atom_site_calc_flag
_atom_site_refinement_flags
S1 S 0.09407(10) 0.12364(10) 0.5972(3) 0.0295(4) Uani 1 1 d .
Na1 Na 0.89909(15) 0.07253(15) 0.2697(4) 0.0349(7) Uani 1 1 d .
Na2 Na 1.00982(14) 0.19895(14) 0.0421(4) 0.0327(7) Uani 1 1 d .
O1 O 0.9330(3) 0.0822(3) -0.0833(7) 0.0399(12) Uani 1 1 d D
H1C H 0.902(3) 0.109(3) -0.172(9) 0.048 Uiso 1 1 d D
H1D H 0.958(4) 0.051(3) -0.144(10) 0.048 Uiso 1 1 d D
O2 O 0.9092(3) 0.2305(3) 0.2609(7) 0.0363(11) Uani 1 1 d D
H2C H 0.877(3) 0.210(3) 0.330(10) 0.044 Uiso 1 1 d D
H2D H 0.878(3) 0.265(3) 0.206(10) 0.044 Uiso 1 1 d D
O3 O 0.8377(2) 0.1449(2) 0.5455(7) 0.0334(11) Uani 1 1 d .
O4 O 0.0716(2) 0.1904(2) 0.7122(7) 0.0326(11) Uani 1 1 d .
O5 O 0.0849(3) 0.0552(2) 0.7235(7) 0.0368(12) Uani 1 1 d .
O6 O 0.0501(2) 0.1182(3) 0.3639(6) 0.0384(12) Uani 1 1 d .
N1 N 0.7477(3) 0.0715(3) 0.1866(9) 0.0351(14) Uani 1 1 d .
N2 N 0.4894(3) 0.1337(3) 0.4440(9) 0.0397(15) Uani 1 1 d .
N3 N 0.4595(3) 0.1597(3) 0.6074(9) 0.0441(15) Uani 1 1 d .
C1 C 0.7552(4) 0.1446(4) 0.5229(10) 0.0304(15) Uani 1 1 d .
C2 C 0.7126(4) 0.1820(4) 0.6682(11) 0.0420(18) Uani 1 1 d .
H2 H 0.7438 0.2090 0.7891 0.050 Uiso 1 1 calc R
C3 C 0.6256(4) 0.1814(4) 0.6429(12) 0.0415(18) Uani 1 1 d .
H3 H 0.5998 0.2074 0.7468 0.050 Uiso 1 1 calc R
C4 C 0.5771(4) 0.1431(4) 0.4674(11) 0.0353(16) Uani 1 1 d .
C5 C 0.6170(4) 0.1069(4) 0.3050(10) 0.0324(16) Uani 1 1 d .
C6 C 0.7054(4) 0.1068(3) 0.3316(10) 0.0274(15) Uani 1 1 d .
C7 C 0.5718(4) 0.0722(4) 0.1102(11) 0.0434(18) Uani 1 1 d .
H7 H 0.5130 0.0730 0.0797 0.052 Uiso 1 1 calc R
C8 C 0.6155(4) 0.0373(4) -0.0335(12) 0.0463(19) Uani 1 1 d .
H8 H 0.5865 0.0125 -0.1620 0.056 Uiso 1 1 calc R
C9 C 0.7035(4) 0.0382(4) 0.0100(11) 0.0420(19) Uani 1 1 d .
H9 H 0.7319 0.0140 -0.0917 0.050 Uiso 1 1 calc R
C10 C 0.3713(4) 0.1480(4) 0.5890(11) 0.0376(17) Uani 1 1 d .
C11 C 0.3387(4) 0.1729(4) 0.7682(11) 0.0428(19) Uani 1 1 d .
H11 H 0.3744 0.1954 0.8905 0.051 Uiso 1 1 calc R
C12 C 0.2546(4) 0.1658(4) 0.7737(11) 0.0440(19) Uani 1 1 d .
H12 H 0.2333 0.1821 0.8996 0.053 Uiso 1 1 calc R
C13 C 0.2016(4) 0.1340(4) 0.5888(10) 0.0289(15) Uani 1 1 d .
C14 C 0.2345(4) 0.1094(4) 0.4082(11) 0.0422(19) Uani 1 1 d .
H14 H 0.1993 0.0867 0.2856 0.051 Uiso 1 1 calc R
C15 C 0.3189(4) 0.1177(5) 0.4049(12) 0.051(2) Uani 1 1 d .
H15 H 0.3404 0.1028 0.2779 0.061 Uiso 1 1 calc R

loop_
_atom_site_aniso_label
_atom_site_aniso_U_11
_atom_site_aniso_U_22
_atom_site_aniso_U_33
_atom_site_aniso_U_23
_atom_site_aniso_U_13
_atom_site_aniso_U_12
S1 0.0261(9) 0.0323(10) 0.0309(8) 0.0030(7) 0.0075(7) 0.0024(8)
Na1 0.0311(14) 0.0387(17) 0.0360(14) 0.0008(12) 0.0095(12) 0.0010(13)
Na2 0.0296(14) 0.0382(17) 0.0313(13) 0.0023(11) 0.0084(11) 0.0000(12)
O1 0.049(3) 0.040(3) 0.034(3) 0.006(2) 0.015(2) 0.009(3)
O2 0.027(3) 0.046(4) 0.038(3) 0.006(2) 0.008(2) 0.002(2)
O3 0.023(2) 0.040(3) 0.036(2) 0.003(2) 0.004(2) -0.001(2)
O4 0.029(2) 0.031(3) 0.040(2) -0.003(2) 0.011(2) 0.006(2)
O5 0.031(3) 0.034(3) 0.050(3) 0.014(2) 0.019(2) 0.005(2)
O6 0.025(2) 0.057(3) 0.031(2) -0.002(2) 0.002(2) -0.002(2)
N1 0.032(3) 0.034(4) 0.042(3) -0.013(3) 0.011(3) -0.003(3)
N2 0.025(3) 0.043(4) 0.051(3) -0.003(3) 0.009(3) -0.002(3)
N3 0.027(3) 0.056(4) 0.051(4) -0.003(3) 0.011(3) 0.001(3)
C1 0.025(4) 0.035(4) 0.030(3) 0.005(3) 0.003(3) 0.001(3)
C2 0.038(4) 0.051(5) 0.038(4) -0.015(3) 0.009(3) -0.010(4)
C3 0.034(4) 0.042(5) 0.053(4) -0.015(4) 0.019(4) -0.002(3)
C4 0.027(4) 0.038(5) 0.043(4) -0.002(3) 0.010(3) -0.003(3)
C5 0.024(3) 0.040(5) 0.031(3) -0.002(3) 0.001(3) -0.005(3)
C6 0.026(3) 0.019(4) 0.038(3) -0.001(3) 0.006(3) 0.001(3)
C7 0.026(4) 0.056(5) 0.049(4) -0.011(4) 0.010(3) -0.007(4)
C8 0.042(4) 0.053(5) 0.044(4) -0.016(4) 0.006(4) -0.009(4)
C9 0.032(4) 0.053(5) 0.043(4) -0.014(4) 0.012(3) -0.006(4)
C10 0.022(4) 0.044(5) 0.048(4) -0.007(3) 0.008(3) 0.003(3)
C11 0.026(4) 0.063(6) 0.039(4) -0.017(4) 0.005(3) -0.012(4)
C12 0.035(4) 0.063(6) 0.035(4) -0.008(4) 0.011(3) -0.001(4)
C13 0.027(3) 0.032(4) 0.029(3) 0.007(3) 0.008(3) 0.005(3)
C14 0.028(4) 0.054(5) 0.045(4) -0.019(4) 0.009(3) -0.007(4)
C15 0.042(4) 0.066(6) 0.049(4) -0.019(4) 0.021(4) -0.006(4)

loop_
_atom_type_symbol
_atom_type_description
_atom_type_scat_dispersion_real
_atom_type_scat_dispersion_imag
_atom_type_scat_source
C C 0.0033 0.0016 'International Tables Vol C Tables 4.2.6.8 and 6.1.1.4'
H H 0.0000 0.0000 'International Tables Vol C Tables 4.2.6.8 and 6.1.1.4'
N N 0.0061 0.0033 'International Tables Vol C Tables 4.2.6.8 and 6.1.1.4'
O O 0.0106 0.0060 'International Tables Vol C Tables 4.2.6.8 and 6.1.1.4'
S S 0.1246 0.1234 'International Tables Vol C Tables 4.2.6.8 and 6.1.1.4'
Na Na 0.0362 0.0249 'International Tables Vol C Tables 4.2.6.8 and 6.1.1.4'

loop_
_geom_angle_atom_site_label_1
_geom_angle_atom_site_label_2
_geom_angle_atom_site_label_3
_geom_angle
_geom_angle_site_symmetry_1
_geom_angle_site_symmetry_3
O4 S1 O5 111.5(3) . .
O4 S1 O6 113.2(3) . .
O5 S1 O6 111.9(3) . .
O4 S1 C13 105.5(3) . .
O5 S1 C13 107.5(3) . .
O6 S1 C13 106.7(3) . .
O5 Na1 O1 92.52(18) 3_656 .
O5 Na1 N1 96.03(19) 3_656 .
O1 Na1 N1 102.54(19) . .
O5 Na1 O3 124.42(16) 3_656 .
O1 Na1 O3 141.8(2) . .
N1 Na1 O3 67.62(16) . .
O5 Na1 O6 102.10(17) 3_656 1_655
O1 Na1 O6 78.33(17) . 1_655
N1 Na1 O6 161.8(2) . 1_655
O3 Na1 O6 100.25(16) . 1_655
O5 Na1 O2 170.04(17) 3_656 .
O1 Na1 O2 83.32(17) . .
N1 Na1 O2 93.71(18) . .
O3 Na1 O2 61.66(14) . .
O6 Na1 O2 68.23(15) 1_655 .
O5 Na1 Na2 127.39(13) 3_656 .
O1 Na1 Na2 47.69(14) . .
N1 Na1 Na2 121.78(16) . .
O3 Na1 Na2 104.43(13) . .
O6 Na1 Na2 46.04(11) 1_655 .
O2 Na1 Na2 44.14(10) . .
O5 Na1 H2C 170.0(9) 3_656 .
O1 Na1 H2C 97.5(9) . .
N1 Na1 H2C 82.4(11) . .
O3 Na1 H2C 45.9(7) . .
O6 Na1 H2C 79.5(11) 1_655 .
O2 Na1 H2C 16.5(4) . .
Na2 Na1 H2C 60.6(5) . .
O4 Na2 O2 80.81(17) 4_665 .
O4 Na2 O4 101.90(16) 4_665 1_654
O2 Na2 O4 157.57(18) . 1_654
O4 Na2 O6 96.38(17) 4_665 1_655
O2 Na2 O6 78.37(16) . 1_655
O4 Na2 O6 122.89(17) 1_654 1_655
O4 Na2 O1 170.54(17) 4_665 .
O2 Na2 O1 90.44(17) . .
O4 Na2 O1 87.56(16) 1_654 .
O6 Na2 O1 78.23(17) 1_655 .
O4 Na2 O2 93.09(18) 4_665 4_565
O2 Na2 O2 80.08(14) . 4_565
O4 Na2 O2 77.54(15) 1_654 4_565
O6 Na2 O2 154.70(17) 1_655 4_565
O1 Na2 O2 88.88(17) . 4_565
O4 Na2 Na1 126.84(13) 4_665 .
O2 Na2 Na1 56.05(13) . .
O4 Na2 Na1 130.09(15) 1_654 .
O6 Na2 Na1 49.58(11) 1_655 .
O1 Na2 Na1 43.93(11) . .
O2 Na2 Na1 106.65(13) 4_565 .
O4 Na2 Na2 42.64(12) 4_665 4_566
O2 Na2 Na2 44.31(13) . 4_566
O4 Na2 Na2 144.38(15) 1_654 4_566
O6 Na2 Na2 69.73(11) 1_655 4_566
O1 Na2 Na2 127.93(12) . 4_566
O2 Na2 Na2 103.07(14) 4_565 4_566
Na1 Na2 Na2 84.47(6) . 4_566
O4 Na2 Na2 83.11(14) 4_665 4_565
O2 Na2 Na2 118.16(15) . 4_565
O4 Na2 Na2 41.55(10) 1_654 4_565
O6 Na2 Na2 162.96(11) 1_655 4_565
O1 Na2 Na2 104.34(12) . 4_565
O2 Na2 Na2 41.78(11) 4_565 4_565
Na1 Na2 Na2 141.90(7) . 4_565
Na2 Na2 Na2 118.27(14) 4_566 4_565
O4 Na2 H1C 160.9(8) 4_665 .
O2 Na2 H1C 87.2(14) . .
O4 Na2 H1C 83.7(14) 1_654 .
O6 Na2 H1C 95.7(7) 1_655 .
O1 Na2 H1C 18.8(5) . .
O2 Na2 H1C 70.1(5) 4_565 .
Na1 Na2 H1C 54.2(12) . .
Na2 Na2 H1C 130.6(15) 4_566 .
Na2 Na2 H1C 89.6(10) 4_565 .
Na1 O1 Na2 88.38(18) . .
Na1 O1 H1C 115(5) . .
Na2 O1 H1C 86(5) . .
Na1 O1 H1D 126(5) . .
Na2 O1 H1D 116(5) . .
H1C O1 H1D 114(7) . .
Na2 O2 Na2 93.91(18) . 4_566
Na2 O2 Na1 79.82(16) . .
Na2 O2 Na1 121.73(19) 4_566 .
Na2 O2 H2C 140(5) . .
Na2 O2 H2C 106(5) 4_566 .
Na1 O2 H2C 60(5) . .
Na2 O2 H2D 113(5) . .
Na2 O2 H2D 101(5) 4_566 .
Na1 O2 H2D 135(5) . .
H2C O2 H2D 97(6) . .
C1 O3 Na1 117.3(4) . .
S1 O4 Na2 126.4(2) . 4_466
S1 O4 Na2 129.1(3) . 1_456
Na2 O4 Na2 95.81(16) 4_466 1_456
S1 O5 Na1 144.5(3) . 3_656
S1 O6 Na2 138.9(3) . 1_455
S1 O6 Na1 121.0(2) . 1_455
Na2 O6 Na1 84.38(15) 1_455 1_455
C9 N1 C6 117.7(5) . .
C9 N1 Na1 123.7(4) . .
C6 N1 Na1 118.6(4) . .
N3 N2 C4 113.8(5) . .
N2 N3 C10 114.2(6) . .
O3 C1 C2 123.3(6) . .
O3 C1 C6 119.3(5) . .
C2 C1 C6 117.3(6) . .
C1 C2 C3 122.9(6) . .
C1 C2 H2 118.5 . .
C3 C2 H2 118.5 . .
C4 C3 C2 120.8(6) . .
C4 C3 H3 119.6 . .
C2 C3 H3 119.6 . .
C3 C4 N2 123.8(6) . .
C3 C4 C5 119.0(6) . .
N2 C4 C5 117.1(6) . .
C7 C5 C6 117.0(6) . .
C7 C5 C4 122.6(6) . .
C6 C5 C4 120.3(6) . .
N1 C6 C5 123.4(6) . .
N1 C6 C1 116.9(5) . .
C5 C6 C1 119.7(5) . .
C8 C7 C5 118.5(6) . .
C8 C7 H7 120.7 . .
C5 C7 H7 120.7 . .
C7 C8 C9 120.4(7) . .
C7 C8 H8 119.8 . .
C9 C8 H8 119.8 . .
N1 C9 C8 122.9(6) . .
N1 C9 H9 118.6 . .
C8 C9 H9 118.6 . .
C11 C10 C15 119.7(6) . .
C11 C10 N3 115.0(6) . .
C15 C10 N3 125.3(6) . .
C10 C11 C12 121.5(6) . .
C10 C11 H11 119.3 . .
C12 C11 H11 119.3 . .
C11 C12 C13 118.9(6) . .
C11 C12 H12 120.5 . .
C13 C12 H12 120.5 . .
C14 C13 C12 119.5(6) . .
C14 C13 S1 121.5(5) . .
C12 C13 S1 119.0(5) . .
C13 C14 C15 120.8(6) . .
C13 C14 H14 119.6 . .
C15 C14 H14 119.6 . .
C10 C15 C14 119.6(6) . .
C10 C15 H15 120.2 . .
C14 C15 H15 120.2 . .

loop_
_geom_bond_atom_site_label_1
_geom_bond_atom_site_label_2
_geom_bond_distance
_geom_bond_site_symmetry_2
S1 O4 1.454(4) .
S1 O5 1.456(4) .
S1 O6 1.463(4) .
S1 C13 1.768(6) .
Na1 O5 2.279(5) 3_656
Na1 O1 2.311(5) .
Na1 N1 2.420(6) .
Na1 O3 2.460(5) .
Na1 O6 2.547(5) 1_655
Na1 O2 2.806(6) .
Na1 Na2 3.330(3) .
Na1 H2C 2.50(7) .
Na2 O4 2.352(5) 4_665
Na2 O2 2.356(5) .
Na2 O4 2.402(4) 1_654
Na2 O6 2.408(5) 1_655
Na2 O1 2.463(6) .
Na2 O2 2.470(5) 4_565
Na2 Na2 3.528(3) 4_566
Na2 Na2 3.528(3) 4_565
Na2 H1C 2.54(7) .
O1 H1C 0.821(10) .
O1 H1D 0.820(10) .
O2 Na2 2.470(5) 4_566
O2 H2C 0.818(10) .
O2 H2D 0.819(10) .
O3 C1 1.323(7) .
O4 Na2 2.352(5) 4_466
O4 Na2 2.402(4) 1_456
O5 Na1 2.279(5) 3_656
O6 Na2 2.408(5) 1_455
O6 Na1 2.547(5) 1_455
N1 C9 1.313(8) .
N1 C6 1.363(7) .
N2 N3 1.268(7) .
N2 C4 1.417(8) .
N3 C10 1.432(8) .
C1 C2 1.386(8) .
C1 C6 1.449(8) .
C2 C3 1.394(9) .
C2 H2 0.9400 .
C3 C4 1.378(9) .
C3 H3 0.9400 .
C4 C5 1.428(8) .
C5 C7 1.410(8) .
C5 C6 1.416(8) .
C7 C8 1.369(9) .
C7 H7 0.9400 .
C8 C9 1.406(9) .
C8 H8 0.9400 .
C9 H9 0.9400 .
C10 C11 1.367(8) .
C10 C15 1.380(9) .
C11 C12 1.381(8) .
C11 H11 0.9400 .
C12 C13 1.398(9) .
C12 H12 0.9400 .
C13 C14 1.375(8) .
C14 C15 1.385(9) .
C14 H14 0.9400 .
C15 H15 0.9400 .

loop_
_geom_hbond_atom_site_label_D
_geom_hbond_atom_site_label_H
_geom_hbond_atom_site_label_A
_geom_hbond_distance_DH
_geom_hbond_distance_HA
_geom_hbond_distance_DA
_geom_hbond_angle_DHA
_geom_hbond_site_symmetry_A
O2 H2D O3 0.819(10) 1.93(2) 2.715(6) 161(7) 4_565
O2 H2C O3 0.818(10) 1.94(3) 2.715(6) 159(7) .
O1 H1D O5 0.820(10) 2.34(5) 2.961(6) 133(6) 1_654
O1 H1C O3 0.821(10) 1.94(3) 2.719(6) 159(7) 1_554

loop_
_geom_torsion_atom_site_label_1
_geom_torsion_atom_site_label_2
_geom_torsion_atom_site_label_3
_geom_torsion_atom_site_label_4
_geom_torsion
_geom_torsion_site_symmetry_1
_geom_torsion_site_symmetry_4
O5 Na1 Na2 O4 -131.1(2) 3_656 4_665
O1 Na1 Na2 O4 177.2(2) . 4_665
N1 Na1 Na2 O4 99.9(2) . 4_665
O3 Na1 Na2 O4 27.5(2) . 4_665
O6 Na1 Na2 O4 -62.9(2) 1_655 4_665
O2 Na1 Na2 O4 41.8(2) . 4_665
O5 Na1 Na2 O2 -173.0(2) 3_656 .
O1 Na1 Na2 O2 135.4(2) . .
N1 Na1 Na2 O2 58.0(2) . .
O3 Na1 Na2 O2 -14.32(18) . .
O6 Na1 Na2 O2 -104.7(2) 1_655 .
O5 Na1 Na2 O4 34.2(3) 3_656 1_654
O1 Na1 Na2 O4 -17.4(2) . 1_654
N1 Na1 Na2 O4 -94.8(2) . 1_654
O3 Na1 Na2 O4 -167.16(19) . 1_654
O6 Na1 Na2 O4 102.4(2) 1_655 1_654
O2 Na1 Na2 O4 -152.8(2) . 1_654
O5 Na1 Na2 O6 -68.2(2) 3_656 1_655
O1 Na1 Na2 O6 -119.9(2) . 1_655
N1 Na1 Na2 O6 162.8(2) . 1_655
O3 Na1 Na2 O6 90.40(19) . 1_655
O2 Na1 Na2 O6 104.7(2) . 1_655
O5 Na1 Na2 O1 51.6(2) 3_656 .
N1 Na1 Na2 O1 -77.4(2) . .
O3 Na1 Na2 O1 -149.7(2) . .
O6 Na1 Na2 O1 119.9(2) 1_655 .
O2 Na1 Na2 O1 -135.4(2) . .
O5 Na1 Na2 O2 121.7(2) 3_656 4_565
O1 Na1 Na2 O2 70.1(2) . 4_565
N1 Na1 Na2 O2 -7.2(2) . 4_565
O3 Na1 Na2 O2 -79.60(18) . 4_565
O6 Na1 Na2 O2 -170.0(2) 1_655 4_565
O2 Na1 Na2 O2 -65.29(15) . 4_565
O5 Na1 Na2 Na2 -136.23(19) 3_656 4_566
O1 Na1 Na2 Na2 172.15(18) . 4_566
N1 Na1 Na2 Na2 94.78(17) . 4_566
O3 Na1 Na2 Na2 22.42(12) . 4_566
O6 Na1 Na2 Na2 -67.99(14) 1_655 4_566
O2 Na1 Na2 Na2 36.73(15) . 4_566
O5 Na1 Na2 Na2 93.4(2) 3_656 4_565
O1 Na1 Na2 Na2 41.8(2) . 4_565
N1 Na1 Na2 Na2 -35.6(3) . 4_565
O3 Na1 Na2 Na2 -107.95(19) . 4_565
O6 Na1 Na2 Na2 161.7(2) 1_655 4_565
O2 Na1 Na2 Na2 -93.6(2) . 4_565
O5 Na1 O1 Na2 -141.44(17) 3_656 .
N1 Na1 O1 Na2 121.81(19) . .
O3 Na1 O1 Na2 52.2(3) . .
O6 Na1 O1 Na2 -39.60(16) 1_655 .
O2 Na1 O1 Na2 29.48(15) . .
O4 Na2 O1 Na1 -13.5(12) 4_665 .
O2 Na2 O1 Na1 -35.61(18) . .
O4 Na2 O1 Na1 166.74(18) 1_654 .
O6 Na2 O1 Na1 42.41(16) 1_655 .
O2 Na2 O1 Na1 -115.68(17) 4_565 .
Na2 Na2 O1 Na1 -9.9(2) 4_566 .
Na2 Na2 O1 Na1 -154.89(12) 4_565 .
O4 Na2 O2 Na2 -25.72(16) 4_665 4_566
O4 Na2 O2 Na2 -124.6(5) 1_654 4_566
O6 Na2 O2 Na2 72.81(15) 1_655 4_566
O1 Na2 O2 Na2 150.70(18) . 4_566
O2 Na2 O2 Na2 -120.5(3) 4_565 4_566
Na1 Na2 O2 Na2 121.56(18) . 4_566
Na2 Na2 O2 Na2 -102.74(18) 4_565 4_566
O4 Na2 O2 Na1 -147.27(16) 4_665 .
O4 Na2 O2 Na1 113.8(5) 1_654 .
O6 Na2 O2 Na1 -48.75(14) 1_655 .
O1 Na2 O2 Na1 29.14(15) . .
O2 Na2 O2 Na1 117.93(14) 4_565 .
Na2 Na2 O2 Na1 -121.56(18) 4_566 .
Na2 Na2 O2 Na1 135.70(12) 4_565 .
O5 Na1 O2 Na2 34.2(10) 3_656 .
O1 Na1 O2 Na2 -31.51(17) . .
N1 Na1 O2 Na2 -133.72(17) . .
O3 Na1 O2 Na2 164.21(19) . .
O6 Na1 O2 Na2 48.56(14) 1_655 .
O5 Na1 O2 Na2 -54.0(11) 3_656 4_566
O1 Na1 O2 Na2 -119.8(2) . 4_566
N1 Na1 O2 Na2 138.0(2) . 4_566
O3 Na1 O2 Na2 75.9(2) . 4_566
O6 Na1 O2 Na2 -39.74(19) 1_655 4_566
Na2 Na1 O2 Na2 -88.3(2) . 4_566
O5 Na1 O3 C1 -78.1(5) 3_656 .
O1 Na1 O3 C1 85.3(5) . .
N1 Na1 O3 C1 3.6(4) . .
O6 Na1 O3 C1 169.5(4) 1_655 .
O2 Na1 O3 C1 111.2(4) . .
Na2 Na1 O3 C1 122.4(4) . .
O5 S1 O4 Na2 -147.2(3) . 4_466
O6 S1 O4 Na2 -20.0(4) . 4_466
C13 S1 O4 Na2 96.4(3) . 4_466
O5 S1 O4 Na2 -7.6(4) . 1_456
O6 S1 O4 Na2 119.7(3) . 1_456
C13 S1 O4 Na2 -124.0(3) . 1_456
O4 S1 O5 Na1 -178.1(4) . 3_656
O6 S1 O5 Na1 53.9(5) . 3_656
C13 S1 O5 Na1 -63.0(5) . 3_656
O4 S1 O6 Na2 42.2(4) . 1_455
O5 S1 O6 Na2 169.3(3) . 1_455
C13 S1 O6 Na2 -73.4(4) . 1_455
O4 S1 O6 Na1 -78.7(3) . 1_455
O5 S1 O6 Na1 48.4(4) . 1_455
C13 S1 O6 Na1 165.7(3) . 1_455
O5 Na1 N1 C9 -57.3(6) 3_656 .
O1 Na1 N1 C9 36.6(6) . .
O3 Na1 N1 C9 177.8(6) . .
O6 Na1 N1 C9 127.4(6) 1_655 .
O2 Na1 N1 C9 120.6(5) . .
Na2 Na1 N1 C9 84.3(6) . .
O5 Na1 N1 C6 122.1(4) 3_656 .
O1 Na1 N1 C6 -144.0(4) . .
O3 Na1 N1 C6 -2.8(4) . .
O6 Na1 N1 C6 -53.3(8) 1_655 .
O2 Na1 N1 C6 -60.0(4) . .
Na2 Na1 N1 C6 -96.3(4) . .
C4 N2 N3 C10 -177.9(6) . .
Na1 O3 C1 C2 179.1(5) . .
Na1 O3 C1 C6 -4.2(7) . .
O3 C1 C2 C3 179.9(7) . .
C6 C1 C2 C3 3.1(10) . .
C1 C2 C3 C4 -0.5(11) . .
C2 C3 C4 N2 173.4(7) . .
C2 C3 C4 C5 -2.9(11) . .
N3 N2 C4 C3 -4.2(10) . .
N3 N2 C4 C5 172.2(6) . .
C3 C4 C5 C7 -174.4(7) . .
N2 C4 C5 C7 9.0(10) . .
C3 C4 C5 C6 3.6(10) . .
N2 C4 C5 C6 -173.0(6) . .
C9 N1 C6 C5 2.3(9) . .
Na1 N1 C6 C5 -177.2(5) . .
C9 N1 C6 C1 -178.7(6) . .
Na1 N1 C6 C1 1.9(7) . .
C7 C5 C6 N1 -3.8(10) . .
C4 C5 C6 N1 178.1(6) . .
C7 C5 C6 C1 177.2(6) . .
C4 C5 C6 C1 -0.9(9) . .
O3 C1 C6 N1 1.6(9) . .
C2 C1 C6 N1 178.6(6) . .
O3 C1 C6 C5 -179.3(6) . .
C2 C1 C6 C5 -2.4(9) . .
C6 C5 C7 C8 3.5(10) . .
C4 C5 C7 C8 -178.5(7) . .
C5 C7 C8 C9 -1.9(11) . .
C6 N1 C9 C8 -0.4(10) . .
Na1 N1 C9 C8 179.0(5) . .
C7 C8 C9 N1 0.2(12) . .
N2 N3 C10 C11 177.4(6) . .
N2 N3 C10 C15 -5.7(11) . .
C15 C10 C11 C12 2.6(12) . .
N3 C10 C11 C12 179.6(7) . .
C10 C11 C12 C13 -1.5(11) . .
C11 C12 C13 C14 1.1(10) . .
C11 C12 C13 S1 179.1(6) . .
O4 S1 C13 C14 -144.6(6) . .
O5 S1 C13 C14 96.4(6) . .
O6 S1 C13 C14 -23.8(6) . .
O4 S1 C13 C12 37.5(6) . .
O5 S1 C13 C12 -81.6(6) . .
O6 S1 C13 C12 158.2(5) . .
C12 C13 C14 C15 -1.8(11) . .
S1 C13 C14 C15 -179.7(6) . .
C11 C10 C15 C14 -3.2(12) . .
N3 C10 C15 C14 -179.9(7) . .
C13 C14 C15 C10 2.8(12) . .
